data_4084507
loop_
_publ_author_name
'Zhang, Fangjun'
'Zhang, Jie'
'Zhang, Yin'
'Hong, Jianquan'
'Zhou, Xigeng'

_publ_section_title
;
 Rare-Earth-Metal-Catalyzed Addition of Terminal Monoalkynes and Dialkynes
 with Aryl-Substituted Symmetrical or Unsymmetrical Carbodiimides
;
_journal_issue 21
_journal_name_full Organometallics
_journal_page_first 6186
_journal_paper_doi 10.1021/om5008665
_journal_volume 33
_journal_year 2014
_chemical_formula_sum 'C27 H26 Cl2 N2'
_chemical_formula_weight 449.40
_chemical_name_systematic
; 
 ? 
;
_space_group_IT_number 2
_symmetry_cell_setting triclinic
_symmetry_space_group_name_Hall '-P 1'
_symmetry_space_group_name_H-M 'P -1'
_atom_sites_solution_hydrogens geom
_atom_sites_solution_primary direct
_atom_sites_solution_secondary difmap
_audit_creation_method SHELXL-97
_cell_angle_alpha 104.480(5)
_cell_angle_beta 107.959(5)
_cell_angle_gamma 105.150(5)
_cell_formula_units_Z 2
_cell_length_a 8.610(4)
_cell_length_b 12.078(5)
_cell_length_c 13.503(6)
_cell_measurement_reflns_used 1931
_cell_measurement_temperature 293(2)
_cell_measurement_theta_max 22.18
_cell_measurement_theta_min 2.67
_cell_volume 1202.9(9)
_computing_cell_refinement 'Bruker SMART'
_computing_data_collection 'Bruker SMART'
_computing_data_reduction 'Bruker SHELXTL'
_computing_molecular_graphics 'Bruker SHELXTL'
_computing_publication_material 'Bruker SHELXTL'
_computing_structure_refinement 'SHELXL-97 (Sheldrick, 1997)'
_computing_structure_solution 'SHELXS-97 (Sheldrick, 1990)'
_diffrn_ambient_temperature 293(2)
_diffrn_measured_fraction_theta_full 0.969
_diffrn_measured_fraction_theta_max 0.969
_diffrn_measurement_device_type 'CCD area detector'
_diffrn_measurement_method 'phi and omega scans'
_diffrn_radiation_monochromator graphite
_diffrn_radiation_source 'fine-focus sealed tube'
_diffrn_radiation_type MoK\a
_diffrn_radiation_wavelength 0.71073
_diffrn_reflns_av_R_equivalents 0.0559
_diffrn_reflns_av_sigmaI/netI 0.0598
_diffrn_reflns_limit_h_max 10
_diffrn_reflns_limit_h_min -10
_diffrn_reflns_limit_k_max 14
_diffrn_reflns_limit_k_min -14
_diffrn_reflns_limit_l_max 9
_diffrn_reflns_limit_l_min -16
_diffrn_reflns_number 5352
_diffrn_reflns_theta_full 25.60
_diffrn_reflns_theta_max 25.60
_diffrn_reflns_theta_min 1.87
_exptl_absorpt_coefficient_mu 0.286
_exptl_absorpt_correction_T_max 0.9775
_exptl_absorpt_correction_T_min 0.9319
_exptl_absorpt_correction_type multi-scan
_exptl_absorpt_process_details sadabs
_exptl_crystal_colour colorless
_exptl_crystal_density_diffrn 1.241
_exptl_crystal_density_method 'not measured'
_exptl_crystal_description needle
_exptl_crystal_F_000 472
_exptl_crystal_size_max 0.25
_exptl_crystal_size_mid 0.16
_exptl_crystal_size_min 0.08
_refine_diff_density_max 0.417
_refine_diff_density_min -0.447
_refine_diff_density_rms 0.074
_refine_ls_extinction_coef 0.019(5)
_refine_ls_extinction_expression Fc^*^=kFc[1+0.001xFc^2^\l^3^/sin(2\q)]^-1/4^
_refine_ls_extinction_method SHELXL
_refine_ls_goodness_of_fit_ref 1.002
_refine_ls_hydrogen_treatment constr
_refine_ls_matrix_type full
_refine_ls_number_parameters 281
_refine_ls_number_reflns 4391
_refine_ls_number_restraints 0
_refine_ls_restrained_S_all 1.002
_refine_ls_R_factor_all 0.1091
_refine_ls_R_factor_gt 0.0767
_refine_ls_shift/su_max 0.000
_refine_ls_shift/su_mean 0.000
_refine_ls_structure_factor_coef Fsqd
_refine_ls_weighting_details 'calc w=1/[\s^2^(Fo^2^)+(0.1248P)^2^+0.0000P] where P=(Fo^2^+2Fc^2^)/3'
_refine_ls_weighting_scheme calc
_refine_ls_wR_factor_gt 0.2058
_refine_ls_wR_factor_ref 0.2198
_reflns_number_gt 2431
_reflns_number_total 4391
_reflns_threshold_expression >2sigma(I)
_cod_data_source_file om5008665_si_002.cif
_cod_data_source_block a40403a
_cod_depositor_comments
;
The following automatic conversions were performed:

'_symmetry_cell_setting' value 'Triclinic' changed to 'triclinic'
according to
/home/saulius/struct/COD-crude-data--automatic-downloads/rss-feeds/ACS/lib/dictionaries/cif_core.dic
dictionary named 'cif_core.dic' version 2.4.2 from 2011-04-26.

Automatic conversion script
Id: cif_fix_values 2827 2014-09-09 07:05:25Z andrius 

 Adding full bibliography for 4084505--4084509.cif.
;
_cod_original_cell_volume 1202.9(8)
_cod_original_sg_symbol_H-M P-1
_cod_database_code 4084507

loop_
_symmetry_equiv_pos_as_xyz
'x, y, z'
'-x, -y, -z'

loop_
_atom_site_label
_atom_site_type_symbol
_atom_site_fract_x
_atom_site_fract_y
_atom_site_fract_z
_atom_site_U_iso_or_equiv
_atom_site_adp_type
_atom_site_occupancy
_atom_site_symmetry_multiplicity
_atom_site_calc_flag
_atom_site_refinement_flags
C1 C 0.4735(4) 0.6806(3) 0.5318(2) 0.0532(8) Uani 1 1 d .
C2 C 0.4806(4) 0.8043(3) 0.5705(3) 0.0552(8) Uani 1 1 d .
C3 C 0.5017(4) 0.9060(3) 0.6224(3) 0.0555(8) Uani 1 1 d .
C4 C 0.5232(4) 1.0257(3) 0.6876(3) 0.0609(8) Uani 1 1 d .
C5 C 0.6399(6) 1.0782(4) 0.7966(3) 0.0854(12) Uani 1 1 d .
H5A H 0.7059 1.0353 0.8259 0.102 Uiso 1 1 calc R
C6 C 0.6626(7) 1.1905(4) 0.8633(4) 0.1079(15) Uani 1 1 d .
H6A H 0.7449 1.2252 0.9367 0.130 Uiso 1 1 calc R
C7 C 0.5615(8) 1.2528(4) 0.8205(5) 0.1126(17) Uani 1 1 d .
H7A H 0.5726 1.3287 0.8660 0.135 Uiso 1 1 calc R
C8 C 0.4469(6) 1.2038(4) 0.7131(5) 0.0949(14) Uani 1 1 d .
H8A H 0.3819 1.2476 0.6845 0.114 Uiso 1 1 calc R
C9 C 0.4245(5) 1.0892(3) 0.6444(3) 0.0758(10) Uani 1 1 d .
H9A H 0.3442 1.0556 0.5704 0.091 Uiso 1 1 calc R
C10 C 0.2247(4) 0.6064(3) 0.3438(2) 0.0541(8) Uani 1 1 d .
C11 C 0.1751(4) 0.7061(3) 0.3523(3) 0.0617(9) Uani 1 1 d .
H11A H 0.2303 0.7742 0.4184 0.074 Uiso 1 1 calc R
C12 C 0.0425(4) 0.7049(4) 0.2622(3) 0.0662(9) Uani 1 1 d .
C13 C -0.0402(4) 0.6053(4) 0.1653(3) 0.0669(9) Uani 1 1 d .
C14 C 0.0091(5) 0.5071(3) 0.1571(3) 0.0739(10) Uani 1 1 d .
H14A H -0.0471 0.4391 0.0910 0.089 Uiso 1 1 calc R
C15 C 0.1413(4) 0.5069(3) 0.2452(3) 0.0662(9) Uani 1 1 d .
H15A H 0.1747 0.4390 0.2383 0.079 Uiso 1 1 calc R
C16 C 0.7123(4) 0.7255(3) 0.6977(2) 0.0550(8) Uani 1 1 d .
C17 C 0.8802(4) 0.7741(3) 0.7024(3) 0.0646(9) Uani 1 1 d .
C18 C 1.0126(5) 0.8428(4) 0.8070(4) 0.0853(12) Uani 1 1 d .
H18A H 1.1265 0.8772 0.8126 0.102 Uiso 1 1 calc R
C19 C 0.9829(6) 0.8619(4) 0.9009(4) 0.0942(14) Uani 1 1 d .
H19A H 1.0753 0.9080 0.9700 0.113 Uiso 1 1 calc R
C20 C 0.8166(6) 0.8133(4) 0.8941(3) 0.0823(12) Uani 1 1 d .
H20A H 0.7970 0.8274 0.9594 0.099 Uiso 1 1 calc R
C21 C 0.6764(4) 0.7437(3) 0.7931(3) 0.0621(9) Uani 1 1 d .
C22 C 0.9159(5) 0.7505(4) 0.5975(4) 0.0872(12) Uani 1 1 d .
H22A H 0.8022 0.6977 0.5362 0.105 Uiso 1 1 calc R
C23 C 1.0316(9) 0.6784(6) 0.5949(6) 0.160(3) Uani 1 1 d .
H23A H 1.0486 0.6651 0.5265 0.240 Uiso 1 1 calc R
H23B H 0.9779 0.6006 0.5995 0.240 Uiso 1 1 calc R
H23C H 1.1431 0.7230 0.6569 0.240 Uiso 1 1 calc R
C24 C 0.9727(10) 0.8597(6) 0.5724(6) 0.163(3) Uani 1 1 d .
H24A H 0.8933 0.9023 0.5745 0.244 Uiso 1 1 calc R
H24B H 0.9741 0.8370 0.4993 0.244 Uiso 1 1 calc R
H24C H 1.0886 0.9125 0.6266 0.244 Uiso 1 1 calc R
C25 C 0.4923(5) 0.6876(4) 0.7843(3) 0.0814(11) Uani 1 1 d .
H25A H 0.4131 0.6931 0.7173 0.098 Uiso 1 1 calc R
C26 C 0.4441(6) 0.5508(4) 0.7671(4) 0.1068(15) Uani 1 1 d .
H26A H 0.4669 0.5101 0.7054 0.160 Uiso 1 1 calc R
H26B H 0.3219 0.5148 0.7518 0.160 Uiso 1 1 calc R
H26C H 0.5134 0.5419 0.8334 0.160 Uiso 1 1 calc R
C27 C 0.4582(8) 0.7530(6) 0.8811(5) 0.133(2) Uani 1 1 d .
H27A H 0.4874 0.8384 0.8904 0.200 Uiso 1 1 calc R
H27B H 0.5290 0.7456 0.9478 0.200 Uiso 1 1 calc R
H27C H 0.3364 0.7170 0.8668 0.200 Uiso 1 1 calc R
N1 N 0.3568(3) 0.5979(2) 0.4301(2) 0.0609(7) Uani 1 1 d .
H1A H 0.3653 0.5268 0.4157 0.073 Uiso 1 1 calc R
N2 N 0.5787(3) 0.6436(2) 0.5937(2) 0.0558(7) Uani 1 1 d .
Cl1 Cl -0.01167(16) 0.83392(12) 0.27452(9) 0.1072(5) Uani 1 1 d .
Cl2 Cl -0.20886(16) 0.60212(12) 0.05303(9) 0.1113(5) Uani 1 1 d .

loop_
_atom_site_aniso_label
_atom_site_aniso_U_11
_atom_site_aniso_U_22
_atom_site_aniso_U_33
_atom_site_aniso_U_23
_atom_site_aniso_U_13
_atom_site_aniso_U_12
C1 0.0562(18) 0.0586(19) 0.0453(18) 0.0196(15) 0.0159(14) 0.0261(14)
C2 0.0555(18) 0.057(2) 0.0489(19) 0.0211(16) 0.0111(14) 0.0248(15)
C3 0.0543(18) 0.060(2) 0.0495(19) 0.0239(17) 0.0119(13) 0.0240(15)
C4 0.070(2) 0.059(2) 0.060(2) 0.0255(17) 0.0253(16) 0.0297(16)
C5 0.113(3) 0.075(3) 0.057(2) 0.017(2) 0.022(2) 0.039(2)
C6 0.153(4) 0.080(3) 0.073(3) 0.010(2) 0.033(3) 0.046(3)
C7 0.158(5) 0.070(3) 0.117(4) 0.016(3) 0.081(4) 0.039(3)
C8 0.107(3) 0.070(3) 0.141(5) 0.052(3) 0.067(3) 0.052(2)
C9 0.077(2) 0.067(2) 0.091(3) 0.039(2) 0.0294(19) 0.0328(18)
C10 0.0540(18) 0.060(2) 0.0497(19) 0.0270(16) 0.0147(14) 0.0244(15)
C11 0.063(2) 0.070(2) 0.055(2) 0.0208(16) 0.0186(15) 0.0366(17)
C12 0.067(2) 0.087(3) 0.057(2) 0.030(2) 0.0221(16) 0.0477(19)
C13 0.067(2) 0.084(3) 0.056(2) 0.037(2) 0.0159(16) 0.0365(18)
C14 0.085(2) 0.069(2) 0.051(2) 0.0230(18) 0.0050(16) 0.0269(19)
C15 0.077(2) 0.061(2) 0.052(2) 0.0214(17) 0.0095(16) 0.0313(17)
C16 0.062(2) 0.0543(19) 0.0466(19) 0.0158(15) 0.0099(14) 0.0346(15)
C17 0.061(2) 0.065(2) 0.064(2) 0.0212(17) 0.0128(16) 0.0331(17)
C18 0.059(2) 0.078(3) 0.092(3) 0.021(2) 0.006(2) 0.0239(18)
C19 0.093(3) 0.085(3) 0.061(3) 0.004(2) -0.014(2) 0.042(2)
C20 0.114(3) 0.088(3) 0.046(2) 0.0199(19) 0.017(2) 0.062(3)
C21 0.076(2) 0.065(2) 0.046(2) 0.0208(16) 0.0130(16) 0.0402(17)
C22 0.069(2) 0.101(3) 0.091(3) 0.029(2) 0.033(2) 0.034(2)
C23 0.235(7) 0.162(6) 0.223(7) 0.117(5) 0.175(7) 0.142(6)
C24 0.272(9) 0.145(6) 0.173(6) 0.107(5) 0.140(6) 0.123(6)
C25 0.088(3) 0.112(3) 0.064(2) 0.043(2) 0.034(2) 0.054(2)
C26 0.096(3) 0.112(4) 0.127(4) 0.064(3) 0.047(3) 0.038(3)
C27 0.154(5) 0.178(6) 0.119(4) 0.056(4) 0.087(4) 0.097(5)
N1 0.0661(16) 0.0591(16) 0.0463(16) 0.0153(13) 0.0043(12) 0.0309(13)
N2 0.0566(15) 0.0583(16) 0.0456(15) 0.0155(12) 0.0077(11) 0.0289(12)
Cl1 0.1224(10) 0.1209(10) 0.0958(9) 0.0380(7) 0.0278(7) 0.0915(8)
Cl2 0.1153(9) 0.1338(11) 0.0716(8) 0.0447(7) -0.0026(6) 0.0662(8)

loop_
_atom_type_symbol
_atom_type_description
_atom_type_scat_dispersion_real
_atom_type_scat_dispersion_imag
_atom_type_scat_source
C C 0.0033 0.0016 'International Tables Vol C Tables 4.2.6.8 and 6.1.1.4'
H H 0.0000 0.0000 'International Tables Vol C Tables 4.2.6.8 and 6.1.1.4'
N N 0.0061 0.0033 'International Tables Vol C Tables 4.2.6.8 and 6.1.1.4'
Cl Cl 0.1484 0.1585 'International Tables Vol C Tables 4.2.6.8 and 6.1.1.4'

loop_
_geom_angle_atom_site_label_1
_geom_angle_atom_site_label_2
_geom_angle_atom_site_label_3
_geom_angle
N2 C1 N1 117.2(3)
N2 C1 C2 120.7(3)
N1 C1 C2 122.2(3)
C3 C2 C1 167.3(3)
C2 C3 C4 177.4(4)
C5 C4 C9 118.8(4)
C5 C4 C3 119.6(3)
C9 C4 C3 121.5(3)
C6 C5 C4 122.1(4)
C6 C5 H5A 118.9
C4 C5 H5A 118.9
C5 C6 C7 118.9(5)
C5 C6 H6A 120.5
C7 C6 H6A 120.5
C8 C7 C6 120.2(4)
C8 C7 H7A 119.9
C6 C7 H7A 119.9
C7 C8 C9 121.0(4)
C7 C8 H8A 119.5
C9 C8 H8A 119.5
C4 C9 C8 118.9(4)
C4 C9 H9A 120.5
C8 C9 H9A 120.5
C11 C10 C15 119.2(3)
C11 C10 N1 124.2(3)
C15 C10 N1 116.7(3)
C10 C11 C12 119.6(3)
C10 C11 H11A 120.2
C12 C11 H11A 120.2
C13 C12 C11 120.7(3)
C13 C12 Cl1 121.0(3)
C11 C12 Cl1 118.3(3)
C14 C13 C12 119.5(3)
C14 C13 Cl2 119.5(3)
C12 C13 Cl2 121.0(3)
C13 C14 C15 120.6(3)
C13 C14 H14A 119.7
C15 C14 H14A 119.7
C14 C15 C10 120.4(3)
C14 C15 H15A 119.8
C10 C15 H15A 119.8
C17 C16 C21 122.3(3)
C17 C16 N2 117.9(3)
C21 C16 N2 119.4(3)
C18 C17 C16 116.9(4)
C18 C17 C22 122.0(4)
C16 C17 C22 121.1(3)
C19 C18 C17 122.5(4)
C19 C18 H18A 118.8
C17 C18 H18A 118.8
C18 C19 C20 119.6(4)
C18 C19 H19A 120.2
C20 C19 H19A 120.2
C19 C20 C21 121.8(4)
C19 C20 H20A 119.1
C21 C20 H20A 119.1
C20 C21 C16 117.0(4)
C20 C21 C25 122.5(4)
C16 C21 C25 120.5(3)
C24 C22 C23 112.8(4)
C24 C22 C17 113.6(4)
C23 C22 C17 112.9(4)
C24 C22 H22A 105.5
C23 C22 H22A 105.5
C17 C22 H22A 105.5
C22 C23 H23A 109.5
C22 C23 H23B 109.5
H23A C23 H23B 109.5
C22 C23 H23C 109.5
H23A C23 H23C 109.5
H23B C23 H23C 109.5
C22 C24 H24A 109.5
C22 C24 H24B 109.5
H24A C24 H24B 109.5
C22 C24 H24C 109.5
H24A C24 H24C 109.5
H24B C24 H24C 109.5
C27 C25 C21 114.0(4)
C27 C25 C26 110.2(4)
C21 C25 C26 111.1(3)
C27 C25 H25A 107.0
C21 C25 H25A 107.0
C26 C25 H25A 107.0
C25 C26 H26A 109.5
C25 C26 H26B 109.5
H26A C26 H26B 109.5
C25 C26 H26C 109.5
H26A C26 H26C 109.5
H26B C26 H26C 109.5
C25 C27 H27A 109.5
C25 C27 H27B 109.5
H27A C27 H27B 109.5
C25 C27 H27C 109.5
H27A C27 H27C 109.5
H27B C27 H27C 109.5
C1 N1 C10 132.1(3)
C1 N1 H1A 113.9
C10 N1 H1A 113.9
C1 N2 C16 121.1(3)

loop_
_geom_bond_atom_site_label_1
_geom_bond_atom_site_label_2
_geom_bond_distance
C1 N2 1.284(4)
C1 N1 1.354(4)
C1 C2 1.432(5)
C2 C3 1.186(4)
C3 C4 1.422(5)
C4 C5 1.366(5)
C4 C9 1.383(5)
C5 C6 1.353(6)
C5 H5A 0.9300
C6 C7 1.381(7)
C6 H6A 0.9300
C7 C8 1.345(7)
C7 H7A 0.9300
C8 C9 1.386(6)
C8 H8A 0.9300
C9 H9A 0.9300
C10 C11 1.370(4)
C10 C15 1.375(4)
C10 N1 1.402(4)
C11 C12 1.383(4)
C11 H11A 0.9300
C12 C13 1.363(5)
C12 Cl1 1.723(4)
C13 C14 1.351(5)
C13 Cl2 1.729(3)
C14 C15 1.372(4)
C14 H14A 0.9300
C15 H15A 0.9300
C16 C17 1.385(5)
C16 C21 1.395(4)
C16 N2 1.410(4)
C17 C18 1.381(5)
C17 C22 1.516(5)
C18 C19 1.347(6)
C18 H18A 0.9300
C19 C20 1.362(6)
C19 H19A 0.9300
C20 C21 1.380(5)
C20 H20A 0.9300
C21 C25 1.506(5)
C22 C24 1.444(6)
C22 C23 1.487(7)
C22 H22A 0.9800
C23 H23A 0.9600
C23 H23B 0.9600
C23 H23C 0.9600
C24 H24A 0.9600
C24 H24B 0.9600
C24 H24C 0.9600
C25 C27 1.504(6)
C25 C26 1.531(6)
C25 H25A 0.9800
C26 H26A 0.9600
C26 H26B 0.9600
C26 H26C 0.9600
C27 H27A 0.9600
C27 H27B 0.9600
C27 H27C 0.9600
N1 H1A 0.8600
